data_7154035
loop_
_publ_author_name
'He, Haitao'
'Qi, Chaorong'
'Ou, Yanglu'
'Xiong, Wenfang'
'Hu, Xiaohan'
'Ren, Yanwei'
'Jiang, Huanfeng'

_publ_section_title
;
 Base-promoted annulation of \a-hydroxy ketones and dimethyl
 but-2-ynedioate: straightforward access to
 pyrano[4,3-a]quinolizine-1,4,6(2H)-triones and 2H-pyran-2,5(6H)-diones.
;
_journal_issue 41
_journal_name_full 'Organic &amp; biomolecular chemistry'
_journal_page_first 8128
_journal_page_last 8131
_journal_paper_doi 10.1039/c4ob01858c
_journal_volume 12
_journal_year 2014
_chemical_formula_sum 'C14 H11 N O4'
_chemical_formula_weight 257.24
_chemical_name_systematic
; 
 ? 
;
_space_group_IT_number 14
_symmetry_space_group_name_Hall '-P 2ybc'
_symmetry_space_group_name_H-M 'P 1 21/c 1'
_atom_sites_solution_hydrogens geom
_atom_sites_solution_primary direct
_atom_sites_solution_secondary difmap
_audit_creation_method SHELXL-97
_cell_angle_alpha 90.00
_cell_angle_beta 110.65(3)
_cell_angle_gamma 90.00
_cell_formula_units_Z 4
_cell_length_a 7.3551(15)
_cell_length_b 19.227(4)
_cell_length_c 8.7515(18)
_cell_measurement_temperature 293(2)
_cell_volume 1158.1(5)
_computing_structure_refinement 'SHELXL-97 (Sheldrick, 1997)'
_computing_structure_solution 'SHELXS-97 (Sheldrick, 1990)'
_diffrn_ambient_temperature 293(2)
_diffrn_measured_fraction_theta_full 0.980
_diffrn_measured_fraction_theta_max 0.980
_diffrn_radiation_monochromator graphite
_diffrn_radiation_source 'fine-focus sealed tube'
_diffrn_radiation_type MoK\a
_diffrn_radiation_wavelength 0.71073
_diffrn_reflns_av_R_equivalents 0.0245
_diffrn_reflns_av_sigmaI/netI 0.0237
_diffrn_reflns_limit_h_max 9
_diffrn_reflns_limit_h_min -9
_diffrn_reflns_limit_k_max 24
_diffrn_reflns_limit_k_min -24
_diffrn_reflns_limit_l_max 11
_diffrn_reflns_limit_l_min -11
_diffrn_reflns_number 10380
_diffrn_reflns_theta_full 27.45
_diffrn_reflns_theta_max 27.45
_diffrn_reflns_theta_min 3.14
_exptl_absorpt_coefficient_mu 0.110
_exptl_crystal_density_diffrn 1.475
_exptl_crystal_density_method 'not measured'
_exptl_crystal_F_000 536
_refine_diff_density_max 0.237
_refine_diff_density_min -0.318
_refine_diff_density_rms 0.086
_refine_ls_extinction_method none
_refine_ls_goodness_of_fit_ref 1.077
_refine_ls_hydrogen_treatment mixed
_refine_ls_matrix_type full
_refine_ls_number_parameters 172
_refine_ls_number_reflns 2606
_refine_ls_number_restraints 0
_refine_ls_restrained_S_all 1.077
_refine_ls_R_factor_all 0.0616
_refine_ls_R_factor_gt 0.0456
_refine_ls_shift/su_max 0.000
_refine_ls_shift/su_mean 0.000
_refine_ls_structure_factor_coef Fsqd
_refine_ls_weighting_details 'calc w=1/[\s^2^(Fo^2^)+(0.0954P)^2^+0.0000P] where P=(Fo^2^+2Fc^2^)/3'
_refine_ls_weighting_scheme calc
_refine_ls_wR_factor_gt 0.1347
_refine_ls_wR_factor_ref 0.1496
_reflns_number_gt 1904
_reflns_number_total 2606
_reflns_threshold_expression >2sigma(I)
_cod_data_source_file c4ob01858c2.cif
_cod_data_source_block qi-1
_cod_depositor_comments 'Adding full bibliography for 7154035.cif.'
_cod_original_cell_volume 1158.1(4)
_cod_database_code 7154035

loop_
_symmetry_equiv_pos_as_xyz
'x, y, z'
'-x, y+1/2, -z+1/2'
'-x, -y, -z'
'x, -y-1/2, z-1/2'

loop_
_atom_site_label
_atom_site_type_symbol
_atom_site_fract_x
_atom_site_fract_y
_atom_site_fract_z
_atom_site_U_iso_or_equiv
_atom_site_adp_type
_atom_site_occupancy
_atom_site_symmetry_multiplicity
_atom_site_calc_flag
_atom_site_refinement_flags
O3 O 0.35018(16) 0.67746(5) 0.17495(16) 0.0504(3) Uani 1 1 d .
C1 C 0.4708(2) 0.55885(7) 0.20912(19) 0.0383(3) Uani 1 1 d .
C14 C 0.3317(2) 0.46671(7) 0.32230(18) 0.0359(3) Uani 1 1 d .
C2 C 0.3322(2) 0.53702(7) 0.27619(18) 0.0355(3) Uani 1 1 d .
O1 O 0.0945(2) 0.58034(6) 0.37858(17) 0.0597(4) Uani 1 1 d .
C3 C 0.1962(2) 0.58821(7) 0.29584(19) 0.0389(4) Uani 1 1 d .
C8 C 0.2012(2) 0.43796(8) 0.3908(2) 0.0425(4) Uani 1 1 d .
H8A H 0.1090 0.4665 0.4093 0.051 Uiso 1 1 calc R
C7 C 0.4835(2) 0.63281(8) 0.1644(2) 0.0457(4) Uani 1 1 d .
C4 C 0.1699(2) 0.65461(7) 0.1953(2) 0.0426(4) Uani 1 1 d .
N1 N 0.4652(2) 0.42164(6) 0.29549(17) 0.0402(3) Uani 1 1 d .
C13 C 0.6063(2) 0.51481(8) 0.1898(2) 0.0452(4) Uani 1 1 d .
H13A H 0.6983 0.5324 0.1495 0.054 Uiso 1 1 calc R
C10 C 0.3439(3) 0.32579(8) 0.4018(3) 0.0549(5) Uani 1 1 d .
H10A H 0.3492 0.2789 0.4292 0.066 Uiso 1 1 calc R
C12 C 0.6117(2) 0.44356(8) 0.2287(2) 0.0458(4) Uani 1 1 d .
O2 O 0.6153(2) 0.65462(6) 0.1268(2) 0.0703(5) Uani 1 1 d .
C11 C 0.4675(3) 0.35211(8) 0.3344(2) 0.0514(4) Uani 1 1 d .
H11A H 0.5564 0.3227 0.3135 0.062 Uiso 1 1 calc R
C5 C 0.1145(3) 0.71520(9) 0.2801(3) 0.0592(5) Uani 1 1 d .
H5A H 0.0992 0.7562 0.2142 0.089 Uiso 1 1 calc R
H5B H 0.2148 0.7228 0.3842 0.089 Uiso 1 1 calc R
H5C H -0.0055 0.7050 0.2957 0.089 Uiso 1 1 calc R
C9 C 0.2073(3) 0.36956(8) 0.4304(2) 0.0511(4) Uani 1 1 d .
H9A H 0.1209 0.3518 0.4765 0.061 Uiso 1 1 calc R
C6 C 0.0218(3) 0.64034(10) 0.0282(2) 0.0558(5) Uani 1 1 d .
H6A H 0.0025 0.6816 -0.0374 0.084 Uiso 1 1 calc R
H6B H -0.0990 0.6268 0.0386 0.084 Uiso 1 1 calc R
H6C H 0.0677 0.6035 -0.0229 0.084 Uiso 1 1 calc R
O4 O 0.7224(2) 0.40014(6) 0.21056(19) 0.0649(4) Uani 1 1 d .

loop_
_atom_site_aniso_label
_atom_site_aniso_U_11
_atom_site_aniso_U_22
_atom_site_aniso_U_33
_atom_site_aniso_U_23
_atom_site_aniso_U_13
_atom_site_aniso_U_12
O3 0.0419(6) 0.0403(6) 0.0744(9) 0.0066(5) 0.0271(7) 0.0002(4)
C1 0.0352(7) 0.0426(8) 0.0384(8) -0.0018(6) 0.0148(7) -0.0013(6)
C14 0.0341(7) 0.0377(7) 0.0347(8) -0.0043(6) 0.0108(7) 0.0014(5)
C2 0.0344(7) 0.0371(7) 0.0363(8) -0.0023(6) 0.0140(7) 0.0006(5)
O1 0.0718(9) 0.0527(7) 0.0772(10) 0.0129(6) 0.0543(9) 0.0166(6)
C3 0.0390(8) 0.0390(7) 0.0414(9) -0.0019(6) 0.0174(8) 0.0014(6)
C8 0.0414(8) 0.0420(8) 0.0464(9) -0.0015(6) 0.0183(8) -0.0011(6)
C7 0.0369(8) 0.0462(8) 0.0568(10) 0.0017(7) 0.0199(8) -0.0026(6)
C4 0.0380(8) 0.0418(7) 0.0544(10) 0.0044(7) 0.0242(8) 0.0035(6)
N1 0.0400(7) 0.0376(6) 0.0434(8) -0.0047(5) 0.0153(7) 0.0038(5)
C13 0.0382(8) 0.0525(8) 0.0511(10) -0.0023(7) 0.0234(8) 0.0016(6)
C10 0.0612(11) 0.0362(7) 0.0634(12) 0.0003(7) 0.0171(10) -0.0018(7)
C12 0.0409(9) 0.0522(9) 0.0467(9) -0.0062(7) 0.0185(8) 0.0067(6)
O2 0.0546(8) 0.0582(7) 0.1145(13) 0.0141(7) 0.0499(9) -0.0034(6)
C11 0.0539(10) 0.0379(8) 0.0600(11) -0.0051(7) 0.0171(10) 0.0074(7)
C5 0.0646(12) 0.0427(8) 0.0774(14) 0.0044(8) 0.0340(12) 0.0149(7)
C9 0.0547(10) 0.0427(8) 0.0590(11) 0.0004(7) 0.0239(10) -0.0072(7)
C6 0.0429(9) 0.0780(12) 0.0469(10) 0.0110(8) 0.0164(9) -0.0003(8)
O4 0.0591(9) 0.0617(8) 0.0857(11) -0.0041(6) 0.0402(9) 0.0189(6)

loop_
_atom_type_symbol
_atom_type_description
_atom_type_scat_dispersion_real
_atom_type_scat_dispersion_imag
_atom_type_scat_source
C C 0.0033 0.0016 'International Tables Vol C Tables 4.2.6.8 and 6.1.1.4'
H H 0.0000 0.0000 'International Tables Vol C Tables 4.2.6.8 and 6.1.1.4'
N N 0.0061 0.0033 'International Tables Vol C Tables 4.2.6.8 and 6.1.1.4'
O O 0.0106 0.0060 'International Tables Vol C Tables 4.2.6.8 and 6.1.1.4'

loop_
_geom_angle_atom_site_label_1
_geom_angle_atom_site_label_2
_geom_angle_atom_site_label_3
_geom_angle
C7 O3 C4 122.35(11)
C13 C1 C2 122.37(13)
C13 C1 C7 116.43(13)
C2 C1 C7 121.11(12)
N1 C14 C2 118.41(12)
N1 C14 C8 117.01(12)
C2 C14 C8 124.56(12)
C1 C2 C14 118.68(12)
C1 C2 C3 118.44(12)
C14 C2 C3 122.87(12)
O1 C3 C2 125.21(13)
O1 C3 C4 117.85(12)
C2 C3 C4 116.80(12)
C9 C8 C14 121.44(14)
O2 C7 O3 118.57(14)
O2 C7 C1 122.45(14)
O3 C7 C1 118.88(12)
O3 C4 C6 108.15(12)
O3 C4 C5 103.91(13)
C6 C4 C5 112.86(14)
O3 C4 C3 112.65(12)
C6 C4 C3 107.97(13)
C5 C4 C3 111.30(13)
C11 N1 C14 120.72(12)
C11 N1 C12 115.67(12)
C14 N1 C12 123.60(12)
C1 C13 C12 122.23(13)
C11 C10 C9 119.42(15)
O4 C12 C13 126.82(15)
O4 C12 N1 118.55(14)
C13 C12 N1 114.62(12)
C10 C11 N1 121.46(14)
C8 C9 C10 119.93(14)

loop_
_geom_bond_atom_site_label_1
_geom_bond_atom_site_label_2
_geom_bond_distance
O3 C7 1.3306(19)
O3 C4 1.4661(17)
C1 C13 1.363(2)
C1 C2 1.4081(19)
C1 C7 1.486(2)
C14 N1 1.3902(17)
C14 C2 1.411(2)
C14 C8 1.412(2)
C2 C3 1.4559(18)
O1 C3 1.2203(17)
C3 C4 1.524(2)
C8 C9 1.357(2)
C7 O2 1.2040(18)
C4 C6 1.509(3)
C4 C5 1.512(2)
N1 C11 1.3782(19)
N1 C12 1.4573(19)
C13 C12 1.409(2)
C10 C11 1.345(2)
C10 C9 1.399(2)
C12 O4 1.2153(17)
